data_7119604
loop_
_publ_author_name
'Zhang, Yuexia'
'Wong, Zeng Rong'
'Wu, Xingxing'
'Lauw, Sherman J. L.'
'Huang, Xuan'
'Webster, Richard D.'
'Chi, Yonggui Robin'

_publ_section_title
;
 Sulfoxidation of alkenes and alkynes with NFSI as a radical initiator and
 selective oxidant.
;
_journal_issue 1
_journal_name_full 'Chemical communications (Cambridge, England)'
_journal_page_first 184
_journal_page_last 187
_journal_paper_doi 10.1039/c6cc08631d
_journal_volume 53
_journal_year 2016
_chemical_formula_sum 'C14 H11 Cl O S'
_chemical_formula_weight 262.74
_space_group_crystal_system monoclinic
_space_group_IT_number 9
_space_group_name_Hall 'C -2yc'
_space_group_name_H-M_alt 'C 1 c 1'
_symmetry_space_group_name_Hall 'C -2yc'
_symmetry_space_group_name_H-M 'C 1 c 1'
_atom_sites_solution_hydrogens geom
_audit_update_record
;
2016-08-01 deposited with the CCDC.
2016-11-29 downloaded from the CCDC.
;
_cell_angle_alpha 90
_cell_angle_beta 105.676(3)
_cell_angle_gamma 90
_cell_formula_units_Z 4
_cell_length_a 26.557(4)
_cell_length_b 5.7283(9)
_cell_length_c 8.4734(14)
_cell_measurement_reflns_used 4106
_cell_measurement_temperature 103.(2)
_cell_measurement_theta_max 26.3963
_cell_measurement_theta_min 3.1869
_cell_volume 1241.1(3)
_computing_cell_refinement 'SAINT V8.35A (Bruker AXS Inc., 2015)'
_computing_data_collection 'APEX3 (Bruker AXS Inc., 2015)'
_computing_data_reduction 'SAINT V8.35A (Bruker AXS Inc., 2015)'
_computing_molecular_graphics 'XP (Bruker AXS Inc., 2015)'
_computing_publication_material 'APEX3 (Bruker AXS Inc., 2015)'
_computing_structure_refinement 'SHELXL-2014/7 (Sheldrick, 2014)'
_computing_structure_solution 'XT, VERSION 2014/4'
_diffrn_ambient_temperature 103.(2)
_diffrn_detector_area_resol_mean 8.3333
_diffrn_measured_fraction_theta_full 0.998
_diffrn_measured_fraction_theta_max 0.998
_diffrn_measurement_device_type 'CCD area detector'
_diffrn_measurement_method 'phi and omega scans'
_diffrn_radiation_monochromator graphite
_diffrn_radiation_type MoK\a
_diffrn_radiation_wavelength 0.71073
_diffrn_reflns_av_R_equivalents 0.0228
_diffrn_reflns_av_unetI/netI 0.0306
_diffrn_reflns_limit_h_max 32
_diffrn_reflns_limit_h_min -32
_diffrn_reflns_limit_k_max 7
_diffrn_reflns_limit_k_min -7
_diffrn_reflns_limit_l_max 10
_diffrn_reflns_limit_l_min -10
_diffrn_reflns_number 6199
_diffrn_reflns_theta_full 26.41
_diffrn_reflns_theta_max 26.41
_diffrn_reflns_theta_min 1.59
_diffrn_source 'fine-focus sealed tube'
_diffrn_source_type 'Bruker KappaCCD'
_exptl_absorpt_coefficient_mu 0.455
_exptl_absorpt_correction_T_max 0.96
_exptl_absorpt_correction_T_min 0.77
_exptl_absorpt_correction_type multi-scan
_exptl_absorpt_process_details
;
SADABS-2014/5 - Bruker AXS area detector scaling and absorption correction
;
_exptl_crystal_colour colourless
_exptl_crystal_density_diffrn 1.406
_exptl_crystal_density_method 'not measured'
_exptl_crystal_description plate
_exptl_crystal_F_000 544
_exptl_crystal_size_max 0.420
_exptl_crystal_size_mid 0.320
_exptl_crystal_size_min 0.100
_refine_diff_density_max 0.375
_refine_diff_density_min -0.226
_refine_ls_abs_structure_details
;

Flack x determined using 1090 quotients [(I+)-(I-)]/[(I+)+(I-)]
(Parsons, Flack and Wagner, Acta Cryst. B69 (2013) 249-259).
;
_refine_ls_abs_structure_Flack 0.01(3)
_refine_ls_extinction_method none
_refine_ls_goodness_of_fit_ref 1.059
_refine_ls_hydrogen_treatment constr
_refine_ls_matrix_type full
_refine_ls_number_parameters 154
_refine_ls_number_reflns 2479
_refine_ls_number_restraints 2
_refine_ls_restrained_S_all 1.059
_refine_ls_R_factor_all 0.0291
_refine_ls_R_factor_gt 0.0265
_refine_ls_shift/su_max 0.000
_refine_ls_shift/su_mean 0.000
_refine_ls_structure_factor_coef Fsqd
_refine_ls_weighting_details 'w=1/[\s^2^(Fo^2^)+(0.0257P)^2^+1.1584P] where P=(Fo^2^+2Fc^2^)/3'
_refine_ls_weighting_scheme calc
_refine_ls_wR_factor_gt 0.0624
_refine_ls_wR_factor_ref 0.0639
_reflns_number_gt 2372
_reflns_number_total 2479
_reflns_threshold_expression 'I > 2\s(I)'
_cod_data_source_file c6cc08631d2.cif
_cod_data_source_block cyg190
_cod_depositor_comments
;
The following automatic conversions were performed:

'_exptl_absorpt_correction_type' value 'Multi-Scan' changed to
'multi-scan' according to
/usr/data/users/saulius/crontab/automatic-downloads/current/RSC/lib/dictionaries/cif_core.dic
dictionary named 'cif_core.dic' version 2.4.2 from 2011-04-26.

Automatic conversion script
Id: cif_fix_values 4268 2015-11-12 08:31:59Z antanas 
;
_cod_database_code 7119604

loop_
_space_group_symop_operation_xyz
'x, y, z'
'x, -y, z+1/2'
'x+1/2, y+1/2, z'
'x+1/2, -y+1/2, z+1/2'

loop_
_atom_site_type_symbol
_atom_site_label
_atom_site_fract_x
_atom_site_fract_y
_atom_site_fract_z
_atom_site_U_iso_or_equiv
_atom_site_adp_type
_atom_site_calc_flag
_atom_site_refinement_flags_adp
_atom_site_refinement_flags_posn
_atom_site_occupancy
C C1 0.38581(12) 0.4805(5) 0.3755(4) 0.0151(6) Uani d . . 1
H H1 0.3853 0.6294 0.4245 0.018 Uiso calc U R 1
C C2 0.34517(12) 0.4192(5) 0.2401(4) 0.0168(6) Uani d . . 1
H H2 0.3172 0.5242 0.1963 0.02 Uiso calc U R 1
C C3 0.34658(12) 0.2016(6) 0.1711(4) 0.0157(7) Uani d . . 1
C C4 0.38799(12) 0.0491(5) 0.2298(4) 0.0155(6) Uani d . . 1
H H4 0.3889 -0.0975 0.1782 0.019 Uiso calc U R 1
C C5 0.42816(12) 0.1140(5) 0.3649(4) 0.0157(6) Uani d . . 1
H H5 0.4566 0.0105 0.406 0.019 Uiso calc U R 1
C C6 0.42721(11) 0.3287(5) 0.4408(4) 0.0139(6) Uani d . . 1
C C7 0.46681(12) 0.3970(5) 0.5918(4) 0.0141(6) Uani d . . 1
H H7 0.4647 0.5507 0.6317 0.017 Uiso calc U R 1
C C8 0.50525(12) 0.2617(5) 0.6771(4) 0.0143(6) Uani d . . 1
H H8 0.5114 0.112 0.6377 0.017 Uiso calc U R 1
C C9 0.60749(11) 0.3008(5) 0.8351(3) 0.0139(6) Uani d . . 1
C C10 0.63290(13) 0.0983(5) 0.9023(4) 0.0203(7) Uani d . . 1
H H10 0.6172 -0.0064 0.9617 0.024 Uiso calc U R 1
C C11 0.68187(13) 0.0520(6) 0.8808(4) 0.0253(7) Uani d . . 1
H H11 0.7 -0.0858 0.9261 0.03 Uiso calc U R 1
C C12 0.70457(12) 0.2059(6) 0.7937(4) 0.0242(7) Uani d . . 1
H H12 0.7381 0.1725 0.7793 0.029 Uiso calc U R 1
C C13 0.67868(12) 0.4072(6) 0.7278(4) 0.0231(7) Uani d . . 1
H H13 0.6943 0.5112 0.6674 0.028 Uiso calc U R 1
C C14 0.62987(12) 0.4577(5) 0.7496(4) 0.0179(6) Uani d . . 1
H H14 0.6121 0.5974 0.7066 0.021 Uiso calc U R 1
Cl Cl1 0.29538(3) 0.11408(14) 0.00610(8) 0.0236(2) Uani d . . 1
O O1 0.53738(8) 0.2023(4) 0.9945(2) 0.0199(5) Uani d . . 1
S S1 0.54478(3) 0.36869(12) 0.86644(7) 0.01403(17) Uani d . . 1

loop_
_atom_site_aniso_label
_atom_site_aniso_U_11
_atom_site_aniso_U_22
_atom_site_aniso_U_33
_atom_site_aniso_U_12
_atom_site_aniso_U_13
_atom_site_aniso_U_23
C1 0.0205(15) 0.0116(14) 0.0152(15) 0.0012(11) 0.0082(12) 0.0003(12)
C2 0.0175(15) 0.0169(14) 0.0172(16) 0.0028(11) 0.0066(12) 0.0057(12)
C3 0.0149(15) 0.0205(15) 0.0118(15) -0.0015(11) 0.0038(12) 0.0016(12)
C4 0.0193(16) 0.0126(14) 0.0155(16) 0.0002(12) 0.0062(13) -0.0014(12)
C5 0.0191(15) 0.0153(14) 0.0133(15) 0.0032(12) 0.0055(12) 0.0033(12)
C6 0.0159(15) 0.0173(15) 0.0100(14) -0.0015(11) 0.0059(12) 0.0015(12)
C7 0.0176(15) 0.0126(14) 0.0142(15) -0.0025(11) 0.0080(12) -0.0032(12)
C8 0.0166(15) 0.0147(15) 0.0124(14) -0.0024(11) 0.0051(12) -0.0019(11)
C9 0.0156(14) 0.0153(13) 0.0109(14) -0.0013(11) 0.0035(11) -0.0044(12)
C10 0.0244(17) 0.0165(15) 0.0188(16) 0.0010(12) 0.0039(13) 0.0007(12)
C11 0.0240(17) 0.0233(17) 0.0257(18) 0.0065(13) 0.0017(14) -0.0029(14)
C12 0.0152(16) 0.0320(19) 0.0246(18) 0.0003(13) 0.0042(14) -0.0086(15)
C13 0.0212(19) 0.0280(17) 0.0196(19) -0.0067(13) 0.0047(14) -0.0018(13)
C14 0.0197(16) 0.0180(14) 0.0140(15) -0.0005(12) 0.0009(13) -0.0008(12)
Cl1 0.0179(4) 0.0278(4) 0.0219(4) -0.0007(3) -0.0003(3) -0.0044(4)
O1 0.0246(12) 0.0206(11) 0.0158(11) -0.0044(9) 0.0078(9) 0.0004(9)
S1 0.0163(4) 0.0138(3) 0.0121(3) -0.0012(3) 0.0040(3) -0.0018(3)

loop_
_atom_type_symbol
_atom_type_description
_atom_type_scat_dispersion_real
_atom_type_scat_dispersion_imag
_atom_type_scat_source
C C 0.0033 0.0016 'International Tables Vol C Tables 4.2.6.8 and 6.1.1.4'
H H 0.0000 0.0000 'International Tables Vol C Tables 4.2.6.8 and 6.1.1.4'
O O 0.0106 0.0060 'International Tables Vol C Tables 4.2.6.8 and 6.1.1.4'
S S 0.1246 0.1234 'International Tables Vol C Tables 4.2.6.8 and 6.1.1.4'
Cl Cl 0.1484 0.1585 'International Tables Vol C Tables 4.2.6.8 and 6.1.1.4'

loop_
_geom_angle_atom_site_label_1
_geom_angle_atom_site_label_2
_geom_angle_atom_site_label_3
_geom_angle
C2 C1 C6 121.5(3)
C3 C2 C1 118.2(3)
C2 C3 C4 121.7(3)
C2 C3 Cl1 119.7(2)
C4 C3 Cl1 118.6(2)
C3 C4 C5 119.0(3)
C4 C5 C6 120.8(3)
C5 C6 C1 118.6(3)
C5 C6 C7 122.6(3)
C1 C6 C7 118.7(3)
C8 C7 C6 125.5(3)
C7 C8 S1 118.0(2)
C10 C9 C14 121.9(3)
C10 C9 S1 119.2(2)
C14 C9 S1 118.8(2)
C9 C10 C11 118.5(3)
C10 C11 C12 120.4(3)
C13 C12 C11 120.3(3)
C12 C13 C14 120.1(3)
C9 C14 C13 118.9(3)
O1 S1 C8 105.91(13)
O1 S1 C9 106.12(13)
C8 S1 C9 97.89(14)

loop_
_geom_bond_atom_site_label_1
_geom_bond_atom_site_label_2
_geom_bond_distance
C1 C2 1.391(4)
C1 C6 1.394(4)
C2 C3 1.381(4)
C3 C4 1.387(4)
C3 Cl1 1.740(3)
C4 C5 1.388(4)
C5 C6 1.391(4)
C6 C7 1.473(4)
C7 C8 1.329(4)
C8 S1 1.773(3)
C9 C10 1.385(4)
C9 C14 1.385(4)
C9 S1 1.798(3)
C10 C11 1.386(5)
C11 C12 1.388(5)
C12 C13 1.381(5)
C13 C14 1.388(5)
O1 S1 1.496(2)
